data_4110575
loop_
_publ_author_name
'Brandi L. Schottel'
'Helen T. Chifotides'
'Mikhail Shatruk'
'Abdellatif Chouai'
'Lisa M. P\'erez'
'John Bacsa'
'Kim R. Dunbar'

_publ_contact_author_address
; 
Department of Chemistry
Texas A&M University
PO Box 30012 
College Station 
Texas 77842-3012 
USA
;
_publ_contact_author_email bschottel@mail.chem.tamu.edu
_publ_contact_author_fax (979)8457177
_publ_contact_author_name 'Schottel, Brandi'
_publ_contact_author_phone (979)8621485
_publ_section_title
;
 Anion-\p Interactions as Controlling Elements in Self-Assembly Reactions
 of Ag(I) Complexes with \p-Acidic Aromatic Rings
;
_journal_name_full 'Journal of the American Chemical Society'
_journal_page_first 5895
_journal_page_last 5912
_journal_paper_doi 10.1021/ja0606273
_journal_volume 128
_journal_year 2006
_chemical_formula_sum 'C60 H52 Ag4 F24 N20 O8 Sb4'
_chemical_formula_weight 2555.70
_chemical_name_common '[Ag4(bppn)4][SbF6]4 . CH3NO2'
_space_group_IT_number 15
_symmetry_cell_setting monoclinic
_symmetry_space_group_name_Hall '-C 2yc'
_symmetry_space_group_name_H-M 'C 1 2/c 1'
_atom_sites_solution_hydrogens geom
_atom_sites_solution_primary direct
_atom_sites_solution_secondary difmap
_audit_creation_method SHELXL-97
_cell_angle_alpha 90.00
_cell_angle_beta 116.38(3)
_cell_angle_gamma 90.00
_cell_formula_units_Z 4
_cell_length_a 23.595(5)
_cell_length_b 14.620(3)
_cell_length_c 25.322(5)
_cell_measurement_reflns_used 7944
_cell_measurement_temperature 111(2)
_cell_measurement_theta_max 27.212
_cell_measurement_theta_min 2.108
_cell_volume 7825(3)
_computing_cell_refinement 'SMART V5.625 (Bruker, 2000)'
_computing_data_collection 'SMART V5.625 (Bruker, 2000)'
_computing_data_reduction 'SAINT V6.32 (Bruker, 2001)'
_computing_molecular_graphics 'X-Seed (Barbour, 2001)'
_computing_structure_refinement 'SHELXL-97 (Sheldrick, 1997)'
_computing_structure_solution 'SHELXS-97 (Sheldrick, 1997)'
_diffrn_ambient_temperature 111(2)
_diffrn_measured_fraction_theta_full 0.927
_diffrn_measured_fraction_theta_max 0.927
_diffrn_measurement_device_type 'SMART APEX CCD area-detector'
_diffrn_measurement_method 'profile data from \w scans'
_diffrn_radiation_monochromator graphite
_diffrn_radiation_source 'fine-focus sealed tube'
_diffrn_radiation_type MoK\a
_diffrn_radiation_wavelength 0.71073
_diffrn_reflns_av_R_equivalents 0.0700
_diffrn_reflns_av_sigmaI/netI 0.0717
_diffrn_reflns_limit_h_max 31
_diffrn_reflns_limit_h_min -31
_diffrn_reflns_limit_k_max 19
_diffrn_reflns_limit_k_min -19
_diffrn_reflns_limit_l_max 32
_diffrn_reflns_limit_l_min -32
_diffrn_reflns_number 33093
_diffrn_reflns_theta_full 28.35
_diffrn_reflns_theta_max 28.35
_diffrn_reflns_theta_min 2.76
_diffrn_standards_decay_% 0
_exptl_absorpt_coefficient_mu 2.460
_exptl_absorpt_correction_T_max 0.7567
_exptl_absorpt_correction_T_min 0.6136
_exptl_absorpt_correction_type multi-scan
_exptl_absorpt_process_details 'SADABS V2.03  (Bruker, 2003)'
_exptl_crystal_colour yellow
_exptl_crystal_density_diffrn 2.169
_exptl_crystal_description block
_exptl_crystal_F_000 4896
_exptl_crystal_size_max 0.22
_exptl_crystal_size_mid 0.13
_exptl_crystal_size_min 0.12
_refine_diff_density_max 1.535
_refine_diff_density_min -1.080
_refine_diff_density_rms 0.179
_refine_ls_extinction_method none
_refine_ls_goodness_of_fit_ref 1.060
_refine_ls_hydrogen_treatment mixed
_refine_ls_matrix_type full
_refine_ls_number_parameters 544
_refine_ls_number_reflns 9071
_refine_ls_number_restraints 0
_refine_ls_restrained_S_all 1.060
_refine_ls_R_factor_all 0.0609
_refine_ls_R_factor_gt 0.0489
_refine_ls_shift/su_max 0.001
_refine_ls_shift/su_mean 0.000
_refine_ls_structure_factor_coef Fsqd
_refine_ls_weighting_details 'calc w=1/[\s^2^(Fo^2^)+(0.0394P)^2^+42.4127P] where P=(Fo^2^+2Fc^2^)/3'
_refine_ls_weighting_scheme calc
_refine_ls_wR_factor_gt 0.1149
_refine_ls_wR_factor_ref 0.1211
_reflns_number_gt 7533
_reflns_number_total 9071
_reflns_threshold_expression >2sigma(I)
_cod_data_source_file ja0606273si20060203_043813.cif
_cod_data_source_block c:\structures\bs038\work\bs038
_cod_original_cell_volume 7826(3)
_cod_database_code 4110575

loop_
_symmetry_equiv_pos_as_xyz
'x, y, z'
'-x, y, -z+1/2'
'x+1/2, y+1/2, z'
'-x+1/2, y+1/2, -z+1/2'
'-x, -y, -z'
'x, -y, z-1/2'
'-x+1/2, -y+1/2, -z'
'x+1/2, -y+1/2, z-1/2'

loop_
_atom_site_label
_atom_site_type_symbol
_atom_site_fract_x
_atom_site_fract_y
_atom_site_fract_z
_atom_site_U_iso_or_equiv
_atom_site_adp_type
_atom_site_occupancy
_atom_site_symmetry_multiplicity
_atom_site_calc_flag
_atom_site_refinement_flags
Sb1 Sb 0.113515(16) 0.44146(2) 0.141344(16) 0.02269(10) Uani 1 1 d .
Sb2 Sb -0.113735(16) 1.05175(2) 0.029416(17) 0.02318(10) Uani 1 1 d .
Ag1 Ag -0.000004(17) 0.72803(3) 0.164634(19) 0.02397(11) Uani 1 1 d .
Ag2 Ag 0.0000 0.51745(4) 0.2500 0.02337(14) Uani 1 2 d S
Ag3 Ag 0.0000 0.93541(4) 0.2500 0.02442(14) Uani 1 2 d S
F1 F 0.15930(19) 0.3327(2) 0.1524(2) 0.0523(11) Uani 1 1 d .
F2 F 0.17959(18) 0.4891(3) 0.20928(18) 0.0549(11) Uani 1 1 d .
F3 F 0.0751(2) 0.3980(3) 0.1862(2) 0.0685(14) Uani 1 1 d .
F4 F 0.15407(19) 0.4875(3) 0.09866(19) 0.0517(10) Uani 1 1 d .
F5 F 0.0486(2) 0.3962(4) 0.0736(2) 0.0816(17) Uani 1 1 d .
F6 F 0.07049(17) 0.5523(3) 0.13111(19) 0.0461(10) Uani 1 1 d .
F7 F -0.0558(2) 1.1319(4) 0.0815(2) 0.0825(18) Uani 1 1 d .
F8 F -0.0733(3) 0.9511(4) 0.0735(3) 0.106(2) Uani 1 1 d .
F9 F -0.1653(2) 1.0623(3) 0.0667(2) 0.0591(12) Uani 1 1 d .
F10 F -0.1739(2) 0.9754(3) -0.0277(3) 0.0764(16) Uani 1 1 d .
F11 F -0.1567(2) 1.1494(4) -0.0176(3) 0.0832(18) Uani 1 1 d .
F12 F -0.0626(2) 1.0416(3) -0.0091(2) 0.0621(13) Uani 1 1 d .
O1S O 0.1540(2) 0.2332(3) 0.0347(2) 0.0466(12) Uani 1 1 d .
O2S O 0.1528(2) 0.1531(3) 0.10491(19) 0.0381(10) Uani 1 1 d .
O3S O -0.1806(2) 1.2836(4) -0.1248(2) 0.0523(13) Uani 1 1 d .
O4S O -0.1890(2) 1.3444(3) -0.0519(2) 0.0399(11) Uani 1 1 d .
N1 N 0.08420(19) 0.8161(3) 0.17288(19) 0.0198(9) Uani 1 1 d .
N2 N 0.09218(18) 0.6692(3) 0.23964(18) 0.0162(8) Uani 1 1 d .
N3 N 0.09239(18) 0.5907(3) 0.26659(19) 0.0179(8) Uani 1 1 d .
N4 N 0.0831(2) 0.4378(3) 0.3216(2) 0.0227(9) Uani 1 1 d .
N5 N -0.08565(19) 0.6547(3) 0.09434(19) 0.0211(9) Uani 1 1 d .
N6 N -0.09322(18) 0.8035(3) 0.15354(19) 0.0170(8) Uani 1 1 d .
N7 N -0.09154(18) 0.8828(3) 0.18062(18) 0.0169(8) Uani 1 1 d .
N8 N -0.0806(2) 1.0313(3) 0.2467(2) 0.0244(10) Uani 1 1 d .
N1S N 0.1268(2) 0.1923(3) 0.0582(2) 0.0248(10) Uani 1 1 d .
N2S N -0.1582(2) 1.3127(3) -0.0753(2) 0.0311(11) Uani 1 1 d .
C1 C 0.0780(3) 0.8904(4) 0.1411(3) 0.0303(12) Uani 1 1 d .
H1 H 0.0378 0.9028 0.1093 0.036 Uiso 1 1 calc R
C2 C 0.1268(3) 0.9511(4) 0.1516(3) 0.0322(13) Uani 1 1 d .
H2 H 0.1205 1.0040 0.1278 0.039 Uiso 1 1 calc R
C3 C 0.1846(3) 0.9324(4) 0.1974(3) 0.0282(12) Uani 1 1 d .
H3 H 0.2190 0.9731 0.2062 0.034 Uiso 1 1 calc R
C4 C 0.1930(2) 0.8539(4) 0.2311(2) 0.0240(11) Uani 1 1 d .
H4 H 0.2330 0.8397 0.2627 0.029 Uiso 1 1 calc R
C5 C 0.1412(2) 0.7967(3) 0.2174(2) 0.0174(10) Uani 1 1 d .
C6 C 0.1463(2) 0.7117(3) 0.2511(2) 0.0179(10) Uani 1 1 d .
C7 C 0.2041(2) 0.6775(3) 0.2935(2) 0.0196(10) Uani 1 1 d .
H7 H 0.2425 0.7087 0.3023 0.024 Uiso 1 1 calc R
C8 C 0.2040(2) 0.5987(3) 0.3219(2) 0.0201(10) Uani 1 1 d .
H8 H 0.2423 0.5746 0.3516 0.024 Uiso 1 1 calc R
C9 C 0.1464(2) 0.5534(3) 0.3065(2) 0.0178(10) Uani 1 1 d .
C10 C 0.1413(2) 0.4652(3) 0.3328(2) 0.0182(10) Uani 1 1 d .
C11 C 0.1943(2) 0.4136(4) 0.3668(2) 0.0261(12) Uani 1 1 d .
H11 H 0.2351 0.4339 0.3734 0.031 Uiso 1 1 calc R
C12 C 0.1871(3) 0.3325(4) 0.3910(3) 0.0336(13) Uani 1 1 d .
H12 H 0.2229 0.2965 0.4149 0.040 Uiso 1 1 calc R
C13 C 0.1270(3) 0.3048(4) 0.3797(3) 0.0349(14) Uani 1 1 d .
H13 H 0.1206 0.2490 0.3955 0.042 Uiso 1 1 calc R
C14 C 0.0764(3) 0.3595(4) 0.3453(3) 0.0290(12) Uani 1 1 d .
H14 H 0.0351 0.3405 0.3381 0.035 Uiso 1 1 calc R
C15 C -0.0806(3) 0.5776(4) 0.0690(3) 0.0292(12) Uani 1 1 d .
H15 H -0.0397 0.5580 0.0754 0.035 Uiso 1 1 calc R
C16 C -0.1321(3) 0.5246(4) 0.0339(3) 0.0283(12) Uani 1 1 d .
H16 H -0.1268 0.4699 0.0163 0.034 Uiso 1 1 calc R
C17 C -0.1910(3) 0.5529(4) 0.0250(2) 0.0263(12) Uani 1 1 d .
H17 H -0.2273 0.5173 0.0016 0.032 Uiso 1 1 calc R
C18 C -0.1974(2) 0.6335(4) 0.0503(2) 0.0226(11) Uani 1 1 d .
H18 H -0.2380 0.6542 0.0443 0.027 Uiso 1 1 calc R
C19 C -0.1438(2) 0.6836(3) 0.0845(2) 0.0194(10) Uani 1 1 d .
C20 C -0.1474(2) 0.7711(3) 0.1126(2) 0.0174(10) Uani 1 1 d .
C21 C -0.2043(2) 0.8173(4) 0.0984(2) 0.0221(11) Uani 1 1 d .
H21 H -0.2433 0.7933 0.0697 0.027 Uiso 1 1 calc R
C22 C -0.2025(2) 0.8972(3) 0.1263(2) 0.0210(10) Uani 1 1 d .
H22 H -0.2403 0.9299 0.1181 0.025 Uiso 1 1 calc R
C23 C -0.1442(2) 0.9304(3) 0.1672(2) 0.0178(10) Uani 1 1 d .
C24 C -0.1371(2) 1.0177(3) 0.2006(2) 0.0208(10) Uani 1 1 d .
C25 C -0.1864(3) 1.0786(4) 0.1852(3) 0.0275(12) Uani 1 1 d .
H25 H -0.2262 1.0667 0.1528 0.033 Uiso 1 1 calc R
C26 C -0.1766(3) 1.1577(4) 0.2182(3) 0.0329(13) Uani 1 1 d .
H26 H -0.2092 1.2020 0.2080 0.039 Uiso 1 1 calc R
C27 C -0.1188(3) 1.1712(4) 0.2662(3) 0.0353(14) Uani 1 1 d .
H27 H -0.1115 1.2236 0.2905 0.042 Uiso 1 1 calc R
C28 C -0.0722(3) 1.1077(4) 0.2780(3) 0.0347(14) Uani 1 1 d .
H28 H -0.0319 1.1186 0.3101 0.042 Uiso 1 1 calc R
C1S C 0.0570(3) 0.1910(4) 0.0279(3) 0.0404(16) Uani 1 1 d .
H1SA H 0.0420 0.2283 -0.0079 0.061 Uiso 1 1 calc R
H1SC H 0.0403 0.2159 0.0542 0.061 Uiso 1 1 calc R
H1SB H 0.0422 0.1279 0.0174 0.061 Uiso 1 1 calc R
C2S C -0.0883(3) 1.3086(5) -0.0397(3) 0.0412(16) Uani 1 1 d .
H2SA H -0.0741 1.2451 -0.0371 0.062 Uiso 1 1 calc R
H2SC H -0.0769 1.3322 0.0000 0.062 Uiso 1 1 calc R
H2SB H -0.0680 1.3459 -0.0586 0.062 Uiso 1 1 calc R

loop_
_atom_site_aniso_label
_atom_site_aniso_U_11
_atom_site_aniso_U_22
_atom_site_aniso_U_33
_atom_site_aniso_U_23
_atom_site_aniso_U_13
_atom_site_aniso_U_12
Sb1 0.02011(17) 0.02329(19) 0.0235(2) -0.00109(14) 0.00867(15) 0.00127(12)
Sb2 0.02101(18) 0.02212(18) 0.0268(2) -0.00015(14) 0.01095(16) -0.00039(13)
Ag1 0.01147(17) 0.0258(2) 0.0270(2) 0.00024(16) 0.00163(16) 0.00054(13)
Ag2 0.0116(2) 0.0246(3) 0.0294(3) 0.000 0.0050(2) 0.000
Ag3 0.0134(2) 0.0251(3) 0.0243(3) 0.000 -0.0012(2) 0.000
F1 0.055(2) 0.0305(19) 0.064(3) -0.0017(19) 0.020(2) 0.0122(17)
F2 0.039(2) 0.072(3) 0.037(2) -0.019(2) 0.0017(18) 0.011(2)
F3 0.066(3) 0.064(3) 0.098(4) 0.024(3) 0.058(3) 0.006(2)
F4 0.056(2) 0.058(3) 0.057(3) 0.015(2) 0.040(2) 0.014(2)
F5 0.044(2) 0.086(4) 0.076(4) -0.044(3) -0.008(2) -0.003(2)
F6 0.037(2) 0.044(2) 0.052(3) 0.0003(18) 0.0151(19) 0.0158(16)
F7 0.038(2) 0.118(4) 0.085(4) -0.068(3) 0.021(2) -0.028(3)
F8 0.087(4) 0.104(4) 0.148(6) 0.092(4) 0.071(4) 0.063(3)
F9 0.050(2) 0.095(4) 0.046(3) -0.002(2) 0.033(2) 0.006(2)
F10 0.048(3) 0.079(3) 0.110(4) -0.060(3) 0.042(3) -0.029(2)
F11 0.050(3) 0.083(3) 0.112(5) 0.066(3) 0.032(3) 0.020(2)
F12 0.043(2) 0.101(4) 0.057(3) -0.024(3) 0.035(2) -0.018(2)
O1S 0.035(2) 0.053(3) 0.056(3) 0.004(2) 0.023(2) -0.017(2)
O2S 0.040(2) 0.031(2) 0.029(3) 0.0055(19) 0.003(2) 0.0034(18)
O3S 0.039(3) 0.073(4) 0.031(3) -0.015(2) 0.004(2) 0.014(2)
O4S 0.033(2) 0.037(2) 0.051(3) -0.012(2) 0.021(2) -0.0011(18)
N1 0.018(2) 0.021(2) 0.018(2) -0.0023(17) 0.0053(18) -0.0008(16)
N2 0.0148(18) 0.0172(19) 0.015(2) -0.0020(16) 0.0051(17) 0.0001(15)
N3 0.0159(19) 0.0171(19) 0.019(2) -0.0010(17) 0.0066(18) 0.0011(15)
N4 0.018(2) 0.024(2) 0.022(2) 0.0038(18) 0.0059(19) 0.0015(16)
N5 0.019(2) 0.022(2) 0.019(2) 0.0013(18) 0.0048(18) 0.0024(16)
N6 0.0127(18) 0.0179(19) 0.017(2) 0.0000(16) 0.0040(17) -0.0005(15)
N7 0.0127(18) 0.019(2) 0.015(2) -0.0001(16) 0.0024(16) -0.0011(15)
N8 0.021(2) 0.022(2) 0.020(2) -0.0036(18) -0.0004(19) 0.0024(17)
N1S 0.020(2) 0.017(2) 0.034(3) -0.0023(19) 0.009(2) -0.0003(16)
N2S 0.026(2) 0.032(3) 0.030(3) 0.003(2) 0.007(2) 0.007(2)
C1 0.029(3) 0.027(3) 0.032(3) 0.003(2) 0.011(3) 0.002(2)
C2 0.042(3) 0.028(3) 0.029(3) 0.005(2) 0.018(3) -0.005(2)
C3 0.031(3) 0.028(3) 0.026(3) -0.003(2) 0.013(3) -0.010(2)
C4 0.018(2) 0.029(3) 0.023(3) -0.002(2) 0.008(2) -0.004(2)
C5 0.019(2) 0.018(2) 0.016(3) -0.0080(19) 0.009(2) -0.0016(18)
C6 0.020(2) 0.020(2) 0.016(3) -0.0052(19) 0.010(2) 0.0000(18)
C7 0.012(2) 0.024(2) 0.021(3) -0.004(2) 0.006(2) -0.0010(18)
C8 0.014(2) 0.025(3) 0.019(3) -0.006(2) 0.005(2) 0.0042(18)
C9 0.015(2) 0.021(2) 0.019(3) -0.003(2) 0.009(2) 0.0005(18)
C10 0.018(2) 0.018(2) 0.017(3) 0.0023(19) 0.006(2) 0.0044(18)
C11 0.016(2) 0.034(3) 0.025(3) 0.003(2) 0.006(2) 0.007(2)
C12 0.028(3) 0.028(3) 0.038(4) 0.008(3) 0.009(3) 0.008(2)
C13 0.037(3) 0.026(3) 0.041(4) 0.015(3) 0.018(3) 0.004(2)
C14 0.022(3) 0.026(3) 0.037(4) 0.006(2) 0.012(3) 0.001(2)
C15 0.027(3) 0.026(3) 0.028(3) -0.003(2) 0.007(3) 0.002(2)
C16 0.032(3) 0.026(3) 0.025(3) -0.009(2) 0.011(3) 0.001(2)
C17 0.025(3) 0.031(3) 0.015(3) -0.001(2) 0.003(2) -0.007(2)
C18 0.018(2) 0.030(3) 0.015(3) 0.002(2) 0.003(2) -0.002(2)
C19 0.020(2) 0.021(2) 0.011(3) 0.0015(19) 0.002(2) -0.0020(19)
C20 0.018(2) 0.018(2) 0.016(3) 0.0019(19) 0.008(2) -0.0022(18)
C21 0.011(2) 0.030(3) 0.016(3) 0.003(2) -0.002(2) 0.0006(19)
C22 0.011(2) 0.028(3) 0.021(3) 0.004(2) 0.004(2) 0.0054(18)
C23 0.015(2) 0.023(2) 0.013(2) 0.0026(19) 0.004(2) 0.0011(18)
C24 0.020(2) 0.022(2) 0.020(3) 0.003(2) 0.008(2) 0.0005(19)
C25 0.026(3) 0.030(3) 0.023(3) -0.001(2) 0.007(2) 0.005(2)
C26 0.031(3) 0.030(3) 0.036(4) 0.000(3) 0.014(3) 0.012(2)
C27 0.040(3) 0.027(3) 0.035(4) -0.007(3) 0.014(3) 0.005(2)
C28 0.032(3) 0.031(3) 0.033(4) -0.010(3) 0.006(3) 0.002(2)
C1S 0.014(3) 0.043(4) 0.056(5) -0.005(3) 0.008(3) 0.002(2)
C2S 0.023(3) 0.048(4) 0.042(4) 0.007(3) 0.004(3) 0.006(3)

loop_
_atom_type_symbol
_atom_type_description
_atom_type_scat_dispersion_real
_atom_type_scat_dispersion_imag
_atom_type_scat_source
C C 0.0033 0.0016 'International Tables Vol C Tables 4.2.6.8 and 6.1.1.4'
H H 0.0000 0.0000 'International Tables Vol C Tables 4.2.6.8 and 6.1.1.4'
N N 0.0061 0.0033 'International Tables Vol C Tables 4.2.6.8 and 6.1.1.4'
F F 0.0171 0.0103 'International Tables Vol C Tables 4.2.6.8 and 6.1.1.4'
Sb Sb -0.5866 1.5461 'International Tables Vol C Tables 4.2.6.8 and 6.1.1.4'
Ag Ag -0.8971 1.1015 'International Tables Vol C Tables 4.2.6.8 and 6.1.1.4'
O O 0.0106 0.0060 'International Tables Vol C Tables 4.2.6.8 and 6.1.1.4'

loop_
_geom_angle_atom_site_label_1
_geom_angle_atom_site_label_2
_geom_angle_atom_site_label_3
_geom_angle
_geom_angle_site_symmetry_1
_geom_angle_site_symmetry_3
F5 Sb1 F3 90.9(3) . .
F5 Sb1 F4 91.1(2) . .
F3 Sb1 F4 178.0(2) . .
F5 Sb1 F6 90.4(2) . .
F3 Sb1 F6 89.97(19) . .
F4 Sb1 F6 89.64(18) . .
F5 Sb1 F2 179.0(3) . .
F3 Sb1 F2 89.9(2) . .
F4 Sb1 F2 88.0(2) . .
F6 Sb1 F2 89.08(18) . .
F5 Sb1 F1 91.2(2) . .
F3 Sb1 F1 91.3(2) . .
F4 Sb1 F1 89.02(18) . .
F6 Sb1 F1 177.98(17) . .
F2 Sb1 F1 89.36(18) . .
F8 Sb2 F7 93.1(3) . .
F8 Sb2 F11 177.4(3) . .
F7 Sb2 F11 89.4(3) . .
F8 Sb2 F9 92.2(2) . .
F7 Sb2 F9 91.6(2) . .
F11 Sb2 F9 88.1(2) . .
F8 Sb2 F12 88.4(2) . .
F7 Sb2 F12 88.8(2) . .
F11 Sb2 F12 91.3(2) . .
F9 Sb2 F12 179.3(2) . .
F8 Sb2 F10 90.1(3) . .
F7 Sb2 F10 176.3(3) . .
F11 Sb2 F10 87.3(3) . .
F9 Sb2 F10 89.9(2) . .
F12 Sb2 F10 89.6(2) . .
N5 Ag1 N1 139.87(15) . .
N5 Ag1 N2 130.26(15) . .
N1 Ag1 N2 71.10(15) . .
N5 Ag1 N6 70.84(14) . .
N1 Ag1 N6 118.05(14) . .
N2 Ag1 N6 138.87(14) . .
N3 Ag2 N3 124.3(2) 2 .
N3 Ag2 N4 71.66(15) 2 2
N3 Ag2 N4 141.77(15) . 2
N3 Ag2 N4 141.77(15) 2 .
N3 Ag2 N4 71.66(15) . .
N4 Ag2 N4 119.4(2) 2 .
N7 Ag3 N7 139.6(2) . 2
N7 Ag3 N8 71.97(15) . .
N7 Ag3 N8 136.40(15) 2 .
N7 Ag3 N8 136.40(15) . 2
N7 Ag3 N8 71.97(15) 2 2
N8 Ag3 N8 106.2(2) . 2
C1 N1 C5 118.9(4) . .
C1 N1 Ag1 123.2(4) . .
C5 N1 Ag1 117.4(3) . .
C6 N2 N3 120.3(4) . .
C6 N2 Ag1 117.7(3) . .
N3 N2 Ag1 121.7(3) . .
N2 N3 C9 121.4(4) . .
N2 N3 Ag2 121.4(3) . .
C9 N3 Ag2 117.1(3) . .
C14 N4 C10 118.5(4) . .
C14 N4 Ag2 123.9(3) . .
C10 N4 Ag2 116.7(3) . .
C15 N5 C19 118.6(5) . .
C15 N5 Ag1 122.5(3) . .
C19 N5 Ag1 118.2(3) . .
C20 N6 N7 120.6(4) . .
C20 N6 Ag1 116.7(3) . .
N7 N6 Ag1 122.0(3) . .
C23 N7 N6 120.7(4) . .
C23 N7 Ag3 119.2(3) . .
N6 N7 Ag3 120.0(3) . .
C28 N8 C24 118.0(5) . .
C28 N8 Ag3 125.4(4) . .
C24 N8 Ag3 114.9(3) . .
O2S N1S O1S 124.5(5) . .
O2S N1S C1S 117.9(5) . .
O1S N1S C1S 117.6(5) . .
O3S N2S O4S 124.2(5) . .
O3S N2S C2S 118.2(5) . .
O4S N2S C2S 117.6(5) . .
N1 C1 C2 123.6(5) . .
C3 C2 C1 117.7(5) . .
C2 C3 C4 120.1(5) . .
C3 C4 C5 118.2(5) . .
N1 C5 C4 121.5(5) . .
N1 C5 C6 117.0(4) . .
C4 C5 C6 121.5(5) . .
N2 C6 C7 120.9(5) . .
N2 C6 C5 116.2(4) . .
C7 C6 C5 122.9(4) . .
C8 C7 C6 118.6(4) . .
C7 C8 C9 118.8(5) . .
N3 C9 C8 119.8(4) . .
N3 C9 C10 116.9(4) . .
C8 C9 C10 123.3(5) . .
N4 C10 C11 121.9(5) . .
N4 C10 C9 116.6(4) . .
C11 C10 C9 121.5(4) . .
C12 C11 C10 119.4(5) . .
C13 C12 C11 118.6(5) . .
C14 C13 C12 118.9(5) . .
N4 C14 C13 122.7(5) . .
N5 C15 C16 123.1(5) . .
C17 C16 C15 118.3(5) . .
C16 C17 C18 119.6(5) . .
C17 C18 C19 119.0(5) . .
N5 C19 C18 121.5(5) . .
N5 C19 C20 116.8(4) . .
C18 C19 C20 121.7(4) . .
N6 C20 C21 120.7(4) . .
N6 C20 C19 116.3(4) . .
C21 C20 C19 123.0(4) . .
C22 C21 C20 118.5(5) . .
C21 C22 C23 118.7(4) . .
N7 C23 C22 120.7(5) . .
N7 C23 C24 116.4(4) . .
C22 C23 C24 122.8(4) . .
N8 C24 C25 122.5(5) . .
N8 C24 C23 115.8(4) . .
C25 C24 C23 121.6(5) . .
C24 C25 C26 118.5(5) . .
C27 C26 C25 119.0(5) . .
C28 C27 C26 118.8(6) . .
N8 C28 C27 123.1(6) . .

loop_
_geom_bond_atom_site_label_1
_geom_bond_atom_site_label_2
_geom_bond_distance
_geom_bond_site_symmetry_2
Sb1 F5 1.842(4) .
Sb1 F3 1.851(4) .
Sb1 F4 1.859(4) .
Sb1 F6 1.868(3) .
Sb1 F2 1.869(4) .
Sb1 F1 1.872(4) .
Sb2 F8 1.837(4) .
Sb2 F7 1.839(4) .
Sb2 F11 1.847(4) .
Sb2 F9 1.849(4) .
Sb2 F12 1.863(4) .
Sb2 F10 1.878(4) .
Ag1 N5 2.281(4) .
Ag1 N1 2.298(4) .
Ag1 N2 2.325(4) .
Ag1 N6 2.364(4) .
Ag2 N3 2.294(4) 2
Ag2 N3 2.294(4) .
Ag2 N4 2.308(4) 2
Ag2 N4 2.308(4) .
Ag3 N7 2.230(4) .
Ag3 N7 2.230(4) 2
Ag3 N8 2.334(4) .
Ag3 N8 2.334(4) 2
O1S N1S 1.210(6) .
O2S N1S 1.207(6) .
O3S N2S 1.203(7) .
O4S N2S 1.215(6) .
N1 C1 1.320(7) .
N1 C5 1.346(6) .
N2 C6 1.331(6) .
N2 N3 1.334(6) .
N3 C9 1.341(6) .
N4 C14 1.334(7) .
N4 C10 1.336(6) .
N5 C15 1.328(7) .
N5 C19 1.349(6) .
N6 C20 1.325(6) .
N6 N7 1.337(6) .
N7 C23 1.329(6) .
N8 C28 1.333(7) .
N8 C24 1.341(7) .
N1S C1S 1.476(7) .
N2S C2S 1.487(7) .
C1 C2 1.384(8) .
C2 C3 1.370(9) .
C3 C4 1.390(8) .
C4 C5 1.392(7) .
C5 C6 1.483(7) .
C6 C7 1.401(7) .
C7 C8 1.357(7) .
C8 C9 1.402(6) .
C9 C10 1.480(7) .
C10 C11 1.384(7) .
C11 C12 1.379(8) .
C12 C13 1.378(8) .
C13 C14 1.378(8) .
C15 C16 1.382(8) .
C16 C17 1.371(8) .
C17 C18 1.380(8) .
C18 C19 1.383(7) .
C19 C20 1.485(7) .
C20 C21 1.399(7) .
C21 C22 1.357(7) .
C22 C23 1.391(7) .
C23 C24 1.499(7) .
C24 C25 1.377(7) .
C25 C26 1.384(8) .
C26 C27 1.379(9) .
C27 C28 1.367(8) .
